data_2005551
loop_
_publ_author_name
'Mutikainen, I.'
'H\"am\"al\"ainen, R.'
'Klinga, M.'
'Orama, O.'
'Turpeinen, U.'

_publ_section_title
;
 Triclinic Form of Tetraaqua(orotato-<i>N</i>,<i>O</i>)magnesium(II)
 Hydrate at 153K
;
_journal_issue 10
_journal_name_full 'Acta Crystallographica Section C'
_journal_page_first 2480
_journal_page_last 2482
_journal_paper_doi 10.1107/S0108270196006567
_journal_volume 52
_journal_year 1996
_chemical_formula_iupac '[Mg (C5 H2 N2 O4) (H2 O)4] , H2 O'
_chemical_formula_sum 'C5 H12 Mg N2 O9'
_chemical_formula_weight 268.48
_chemical_name_systematic
;
  Tetraaqua(orotato)magnesium(II) Hydrate
;
_space_group_IT_number 2
_symmetry_cell_setting triclinic
_symmetry_space_group_name_Hall '-P 1'
_symmetry_space_group_name_H-M 'P -1'
_audit_creation_method SHELXL
_cell_angle_alpha 80.53(3)
_cell_angle_beta 71.16(3)
_cell_angle_gamma 67.56(3)
_cell_formula_units_Z 2
_cell_length_a 7.135(1)
_cell_length_b 8.338(2)
_cell_length_c 10.089(2)
_cell_measurement_reflns_used 25
_cell_measurement_temperature 293(2)
_cell_measurement_theta_max 6.0
_cell_measurement_theta_min 3.5
_cell_volume 524.5(2)
_computing_cell_refinement 'TEXSAN (Molecular Structure Corporation, 1993)'
_computing_data_collection 'AFC7S software'
_computing_data_reduction TEXSAN
_computing_molecular_graphics SHELXTL-PC
_computing_publication_material SHELXL93
_computing_structure_refinement 'SHELXL93 (Sheldrick, 1993)'
_computing_structure_solution 'SHELXTL-PC (Sheldrick, 1990)'
_diffrn_ambient_temperature 153.0(10)
_diffrn_measurement_device 'Rigaku AFC-7S'
_diffrn_measurement_method \w/2\q
_diffrn_radiation_monochromator graphite
_diffrn_radiation_source 'fine-focus sealed tube'
_diffrn_radiation_type MoK\a
_diffrn_radiation_wavelength 0.71073
_diffrn_reflns_av_R_equivalents 0.0000
_diffrn_reflns_av_sigmaI/netI 0.0217
_diffrn_reflns_limit_h_max 7
_diffrn_reflns_limit_h_min -8
_diffrn_reflns_limit_k_max 0
_diffrn_reflns_limit_k_min -10
_diffrn_reflns_limit_l_max 12
_diffrn_reflns_limit_l_min -12
_diffrn_reflns_number 2143
_diffrn_reflns_theta_max 26.50
_diffrn_reflns_theta_min 2.65
_diffrn_standards_decay_% 0.3
_diffrn_standards_interval_count 200
_diffrn_standards_number 3
_exptl_absorpt_coefficient_mu 0.214
_exptl_absorpt_correction_T_max 1.000
_exptl_absorpt_correction_T_min 0.964
_exptl_absorpt_correction_type '\y-scan (North, Phillips & Mathews, 1968)'
_exptl_crystal_colour colourless
_exptl_crystal_density_diffrn 1.700
_exptl_crystal_density_meas 1.70(1)
_exptl_crystal_density_method flotation
_exptl_crystal_description prismatic
_exptl_crystal_F_000 280
_exptl_crystal_size_max 0.35
_exptl_crystal_size_mid 0.30
_exptl_crystal_size_min 0.25
_refine_diff_density_max 0.388
_refine_diff_density_min -0.245
_refine_ls_extinction_coef 0.121(8)
_refine_ls_extinction_method 'SHELXL93 (Sheldrick, 1993)'
_refine_ls_goodness_of_fit_all 1.060
_refine_ls_goodness_of_fit_obs 1.071
_refine_ls_hydrogen_treatment 'H atoms refined free with isotropic temperature factors'
_refine_ls_matrix_type full
_refine_ls_number_parameters 203
_refine_ls_number_reflns 2143
_refine_ls_number_restraints 0
_refine_ls_restrained_S_all 1.060
_refine_ls_restrained_S_obs 1.071
_refine_ls_R_factor_all 0.0334
_refine_ls_R_factor_obs 0.0328
_refine_ls_shift/esd_max 0.009
_refine_ls_shift/esd_mean 0.001
_refine_ls_structure_factor_coef Fsqd
_refine_ls_weighting_details 'w = 1/[\s^2^(Fo^2^)+(0.0434P)^2^+0.2995P] where P=(Fo^2^+2Fc^2^)/3'
_refine_ls_weighting_scheme calc
_refine_ls_wR_factor_all 0.0859
_refine_ls_wR_factor_obs 0.0855
_reflns_number_observed 2088
_reflns_number_total 2143
_reflns_observed_criterion F^2^>2\s(F^2^)
_cod_data_source_file sk1023.cif
_cod_data_source_block mgorot
_cod_depositor_comments
;
The following automatic conversions were performed:

'_refine_ls_weighting_scheme' value 'calc w =
1/[\s^2^(Fo^2^)+(0.0434P)^2^+0.2995P] where P=(Fo^2^+2Fc^2^)/3' was
changed to 'calc'. New tag '_refine_ls_weighting_details' was
created. The value of the new tag was set to 'w =
1/[\s^2^(Fo^2^)+(0.0434P)^2^+0.2995P] where P=(Fo^2^+2Fc^2^)/3'.

Automatic conversion script
Id: cif_fix_values 3143 2015-03-26 13:38:13Z robertas 
;
_cod_database_code 2005551

loop_
_symmetry_equiv_pos_as_xyz
'x, y, z'
'-x, -y, -z'

loop_
_atom_site_aniso_label
_atom_site_aniso_U_11
_atom_site_aniso_U_22
_atom_site_aniso_U_33
_atom_site_aniso_U_12
_atom_site_aniso_U_13
_atom_site_aniso_U_23
Mg1 0.0218(3) 0.0143(3) 0.0130(3) -0.0095(2) -0.0064(2) 0.0026(2)
N1 0.0186(6) 0.0146(5) 0.0127(5) -0.0072(4) -0.0049(4) 0.0016(4)
C2 0.0142(6) 0.0170(7) 0.0137(6) -0.0061(5) -0.0044(5) 0.0013(5)
O2 0.0294(5) 0.0162(5) 0.0146(5) -0.0104(4) -0.0073(4) 0.0005(4)
N3 0.0214(6) 0.0179(6) 0.0114(6) -0.0094(5) -0.0066(4) 0.0018(4)
C4 0.0149(6) 0.0178(7) 0.0166(7) -0.0077(5) -0.0058(5) 0.0022(5)
O4 0.0290(6) 0.0207(5) 0.0161(5) -0.0151(4) -0.0106(4) 0.0069(4)
C5 0.0231(7) 0.0151(7) 0.0162(7) -0.0102(5) -0.0070(5) 0.0014(5)
C6 0.0145(6) 0.0172(7) 0.0139(6) -0.0064(5) -0.0040(5) -0.0003(5)
C7 0.0203(7) 0.0178(7) 0.0135(6) -0.0094(5) -0.0045(5) 0.0010(5)
O5 0.0451(7) 0.0190(5) 0.0153(5) -0.0172(5) -0.0093(5) 0.0016(4)
O6 0.0306(6) 0.0174(5) 0.0126(5) -0.0131(4) -0.0084(4) 0.0034(4)
O7 0.0445(7) 0.0183(5) 0.0175(6) -0.0184(5) -0.0116(5) 0.0033(4)
O8 0.0342(6) 0.0301(6) 0.0180(5) -0.0210(5) -0.0142(5) 0.0111(4)
O9 0.0236(5) 0.0175(5) 0.0153(5) -0.0104(4) -0.0060(4) 0.0009(4)
O10 0.0228(5) 0.0200(5) 0.0147(5) -0.0092(4) -0.0074(4) 0.0020(4)
O1 0.0368(7) 0.0651(10) 0.0195(6) -0.0113(7) -0.0123(5) -0.0075(6)

loop_
_atom_site_label
_atom_site_occupancy
_atom_site_fract_x
_atom_site_fract_y
_atom_site_fract_z
_atom_site_U_iso_or_equiv
_atom_site_thermal_displace_type
_atom_site_calc_flag
_atom_site_type_symbol
Mg1 1 0.24658(7) 0.35082(6) 0.67661(5) 0.0154(2) Uani d Mg
N1 1 0.2577(2) 0.17876(15) 0.86213(12) 0.0150(3) Uani d N
C2 1 0.2485(2) 0.2131(2) 0.99113(14) 0.0149(3) Uani d C
O2 1 0.2426(2) 0.35557(13) 1.01891(10) 0.0192(2) Uani d O
N3 1 0.2443(2) 0.0843(2) 1.09682(12) 0.0160(3) Uani d N
H3 1 0.229(3) 0.112(3) 1.183(2) 0.025(5) Uiso d H
C4 1 0.2482(2) -0.0776(2) 1.08229(14) 0.0159(3) Uani d C
O4 1 0.2372(2) -0.18135(13) 1.18663(10) 0.0199(2) Uani d O
C5 1 0.2629(2) -0.1110(2) 0.94422(14) 0.0170(3) Uani d C
H5 1 0.271(3) -0.217(3) 0.928(2) 0.022(4) Uiso d H
C6 1 0.2636(2) 0.0187(2) 0.84334(14) 0.0151(3) Uani d C
C7 1 0.2627(2) -0.0032(2) 0.69617(14) 0.0167(3) Uani d C
O5 1 0.2700(2) -0.14467(13) 0.66634(11) 0.0248(3) Uani d O
O6 1 0.2517(2) 0.12889(13) 0.61315(10) 0.0187(2) Uani d O
O7 1 0.2571(2) 0.53873(15) 0.77327(12) 0.0243(3) Uani d O
H7A 1 0.259(4) 0.637(3) 0.757(3) 0.043(6) Uiso d H
H7B 1 0.253(4) 0.508(3) 0.859(3) 0.052(7) Uiso d H
O8 1 0.2454(2) 0.4782(2) 0.48673(12) 0.0243(3) Uani d O
H8A 1 0.307(4) 0.549(3) 0.457(3) 0.048(7) Uiso d H
H8B 1 0.198(4) 0.469(3) 0.425(3) 0.045(6) Uiso d H
O9 1 -0.0885(2) 0.44763(14) 0.74824(11) 0.0179(2) Uani d O
H9A 1 -0.137(3) 0.518(3) 0.811(2) 0.033(5) Uiso d H
H9B 1 -0.143(4) 0.371(3) 0.780(3) 0.045(6) Uiso d H
O10 1 0.5826(2) 0.26320(13) 0.59877(11) 0.0185(2) Uani d O
H10A 1 0.649(4) 0.209(3) 0.657(3) 0.042(6) Uiso d H
H10B 1 0.632(3) 0.208(3) 0.525(2) 0.035(5) Uiso d H
O1 1 0.1409(2) 0.1414(2) 0.37733(13) 0.0407(4) Uani d O
H1A 1 0.182(4) 0.132(3) 0.448(3) 0.053(7) Uiso d H
H1B 1 0.013(6) 0.160(5) 0.404(4) 0.105(13) Uiso d H

loop_
_atom_type_symbol
_atom_type_description
_atom_type_scat_dispersion_real
_atom_type_scat_dispersion_imag
_atom_type_scat_source
C C 0.0033 0.0016 'International Tables Vol C Tables 4.2.6.8 and 6.1.1.4'
H H 0.0000 0.0000 'International Tables Vol C Tables 4.2.6.8 and 6.1.1.4'
N N 0.0061 0.0033 'International Tables Vol C Tables 4.2.6.8 and 6.1.1.4'
O O 0.0106 0.0060 'International Tables Vol C Tables 4.2.6.8 and 6.1.1.4'
Mg Mg 0.0486 0.0363 'International Tables Vol C Tables 4.2.6.8 and 6.1.1.4'

loop_
_geom_angle_atom_site_label_1
_geom_angle_atom_site_label_2
_geom_angle_atom_site_label_3
_geom_angle
_geom_angle_publ_flag
O7 Mg1 O8 97.76(6) yes
O7 Mg1 O6 168.21(5) yes
O8 Mg1 O6 93.69(5) ?
O7 Mg1 O9 90.50(6) ?
O8 Mg1 O9 91.72(6) ?
O6 Mg1 O9 91.93(6) ?
O7 Mg1 O10 88.68(6) ?
O8 Mg1 O10 86.10(6) ?
O6 Mg1 O10 89.35(6) ?
O9 Mg1 O10 177.54(4) yes
O7 Mg1 N1 91.15(5) yes
O8 Mg1 N1 170.88(5) yes
O6 Mg1 N1 77.31(5) yes
O9 Mg1 N1 90.12(6) yes
O10 Mg1 N1 92.20(6) yes
C2 N1 C6 118.04(12) yes
C2 N1 Mg1 128.83(9) yes
C6 N1 Mg1 113.03(9) ?
O2 C2 N1 122.90(12) yes
O2 C2 N3 118.75(12) yes
N1 C2 N3 118.35(12) yes
C4 N3 C2 125.30(12) yes
C4 N3 H3 117.3(13) ?
C2 N3 H3 117.2(12) ?
O4 C4 N3 119.46(12) yes
O4 C4 C5 125.64(13) yes
N3 C4 C5 114.90(12) yes
C6 C5 C4 118.40(13) yes
C6 C5 H5 122.8(12) ?
C4 C5 H5 118.8(12) ?
C5 C6 N1 124.96(13) yes
C5 C6 C7 121.28(13) ?
N1 C6 C7 113.73(12) ?
O5 C7 O6 124.66(13) ?
O5 C7 C6 119.46(12) ?
O6 C7 C6 115.88(12) ?
C7 O6 Mg1 120.02(9) ?
Mg1 O7 H7A 140(2) ?
Mg1 O7 H7B 111.0(10) ?
H7A O7 H7B 109(2) ?
Mg1 O8 H8A 121(2) ?
Mg1 O8 H8B 131(2) ?
H8A O8 H8B 108(2) ?
Mg1 O9 H9A 113.3(14) ?
Mg1 O9 H9B 115(2) ?
H9A O9 H9B 106(2) ?
Mg1 O10 H10A 116(2) ?
Mg1 O10 H10B 114.0(14) ?
H10A O10 H10B 110(2) ?
H1A O1 H1B 108(3) ?

loop_
_geom_bond_atom_site_label_1
_geom_bond_atom_site_label_2
_geom_bond_distance
_geom_bond_publ_flag
Mg1 O7 2.0128(13) yes
Mg1 O8 2.0327(13) yes
Mg1 O6 2.0393(12) yes
Mg1 O9 2.1198(13) yes
Mg1 O10 2.1295(13) yes
Mg1 N1 2.1663(14) yes
N1 C2 1.354(2) yes
N1 C6 1.361(2) yes
C2 O2 1.247(2) yes
C2 N3 1.385(2) yes
N3 C4 1.370(2) yes
N3 H3 0.89(2) ?
C4 O4 1.249(2) yes
C4 C5 1.428(2) yes
C5 C6 1.358(2) yes
C5 H5 0.90(2) ?
C6 C7 1.528(2) yes
C7 O5 1.243(2) yes
C7 O6 1.262(2) yes
O7 H7A 0.81(3) ?
O7 H7B 0.85(3) ?
O8 H8A 0.83(3) ?
O8 H8B 0.82(3) ?
O9 H9A 0.84(2) ?
O9 H9B 0.84(3) ?
O10 H10A 0.84(3) ?
O10 H10B 0.84(2) ?
O1 H1A 0.84(3) ?
O1 H1B 0.82(4) ?
